data_7042283
loop_
_publ_author_name
'Barman, Milan Kr'
'Baishya, Ashim'
'Nembenna, Sharanappa'

_publ_section_title
;
 Magnesium amide catalyzed selective hydroboration of esters.
;
_journal_issue 13
_journal_name_full 'Dalton transactions (Cambridge, England : 2003)'
_journal_page_first 4152
_journal_page_last 4156
_journal_paper_doi 10.1039/c7dt00556c
_journal_volume 46
_journal_year 2017
_chemical_formula_moiety 'C41 H74 Mg N4 O Si2'
_chemical_formula_sum 'C41 H74 Mg N4 O Si2'
_chemical_formula_weight 719.53
_space_group_crystal_system monoclinic
_space_group_IT_number 14
_space_group_name_Hall '-P 2yn'
_space_group_name_H-M_alt 'P 1 21/n 1'
_symmetry_space_group_name_Hall '-P 2yn'
_symmetry_space_group_name_H-M 'P 1 21/n 1'
_atom_sites_solution_hydrogens geom
_audit_creation_date 2015-08-31
_audit_creation_method
;
Olex2 1.2-beta
(compiled 2015.01.26 svn.r3150 for OlexSys, GUI svn.r4998)
;
_audit_update_record
;
2016-09-26 deposited with the CCDC.
2017-02-23 downloaded from the CCDC.
;
_cell_angle_alpha 90.000(5)
_cell_angle_beta 107.486(5)
_cell_angle_gamma 90.000(5)
_cell_formula_units_Z 4
_cell_length_a 10.752(5)
_cell_length_b 36.875(5)
_cell_length_c 11.551(5)
_cell_measurement_reflns_used 9868
_cell_measurement_temperature 100
_cell_measurement_theta_max 29.531
_cell_measurement_theta_min 2.588
_cell_volume 4368(3)
_computing_cell_refinement 'SAINT v7.68A (Bruker, 2009)'
_computing_data_reduction 'SAINT v7.68A (Bruker, 2009)'
_computing_molecular_graphics 'Olex2 (Dolomanov et al., 2009)'
_computing_publication_material 'Olex2 (Dolomanov et al., 2009)'
_computing_structure_refinement 'ShelXL (Sheldrick, 2008)'
_diffrn_ambient_temperature 100
_diffrn_measured_fraction_theta_full 0.995
_diffrn_measured_fraction_theta_max 0.969
_diffrn_measurement_device_type 'Bruker APEX-II CCD'
_diffrn_measurement_method '\f and \w scans'
_diffrn_radiation_monochromator graphite
_diffrn_radiation_type MoK\a
_diffrn_radiation_wavelength 0.71069
_diffrn_reflns_av_R_equivalents 0.0593
_diffrn_reflns_av_unetI/netI 0.0455
_diffrn_reflns_Laue_measured_fraction_full 0.995
_diffrn_reflns_Laue_measured_fraction_max 0.969
_diffrn_reflns_limit_h_max 14
_diffrn_reflns_limit_h_min -14
_diffrn_reflns_limit_k_max 51
_diffrn_reflns_limit_k_min -51
_diffrn_reflns_limit_l_max 15
_diffrn_reflns_limit_l_min -15
_diffrn_reflns_number 64589
_diffrn_reflns_point_group_measured_fraction_full 0.995
_diffrn_reflns_point_group_measured_fraction_max 0.969
_diffrn_reflns_theta_full 25.240
_diffrn_reflns_theta_max 29.626
_diffrn_reflns_theta_min 2.061
_diffrn_standards_number 0
_exptl_absorpt_coefficient_mu 0.129
_exptl_absorpt_correction_T_max 0.7459
_exptl_absorpt_correction_T_min 0.6311
_exptl_absorpt_correction_type multi-scan
_exptl_absorpt_process_details
;
SADABS-2008/1 (Bruker,2008) was used for absorption correction.
wR2(int) was 0.1341 before and 0.0534 after correction.
The Ratio of minimum to maximum transmission is 0.8461.
The \l/2 correction factor is 0.0015.
;
_exptl_crystal_colour colourless
_exptl_crystal_colour_primary colourless
_exptl_crystal_density_diffrn 1.094
_exptl_crystal_description block
_exptl_crystal_F_000 1584
_exptl_crystal_size_max 0.25
_exptl_crystal_size_mid 0.21
_exptl_crystal_size_min 0.18
_refine_diff_density_max 0.445
_refine_diff_density_min -0.277
_refine_diff_density_rms 0.057
_refine_ls_extinction_method none
_refine_ls_goodness_of_fit_ref 1.097
_refine_ls_hydrogen_treatment constr
_refine_ls_matrix_type full
_refine_ls_number_parameters 460
_refine_ls_number_reflns 11918
_refine_ls_number_restraints 0
_refine_ls_restrained_S_all 1.097
_refine_ls_R_factor_all 0.0773
_refine_ls_R_factor_gt 0.0602
_refine_ls_shift/su_max 0.001
_refine_ls_shift/su_mean 0.000
_refine_ls_structure_factor_coef Fsqd
_refine_ls_weighting_details 'w=1/[\s^2^(Fo^2^)+(0.0415P)^2^+3.8654P] where P=(Fo^2^+2Fc^2^)/3'
_refine_ls_weighting_scheme calc
_refine_ls_wR_factor_gt 0.1286
_refine_ls_wR_factor_ref 0.1355
_reflns_Friedel_coverage 0.000
_reflns_number_gt 9522
_reflns_number_total 11918
_reflns_threshold_expression 'I > 2\s(I)'
_cod_data_source_file c7dt00556c2.cif
_cod_data_source_block sn_mb_205_m
_cod_depositor_comments 'Adding full bibliography for 7042282--7042283.cif.'
_cod_database_code 7042283
_shelx_space_group_comment
;
The symmetry employed for this shelxl refinement is uniquely defined
by the following loop, which should always be used as a source of
symmetry information in preference to the above space-group names.
They are only intended as comments.
;
_olex2_refinement_description
;
1. Fixed Uiso
 At 1.2 times of:
  All C(H) groups, All C(H,H) groups
 At 1.5 times of:
  All C(H,H,H) groups
2.a Ternary CH refined with riding coordinates:
 C11(H11), C26(H26), C8(H8), C29(H29), C20(H20), C23(H23)
2.b Secondary CH2 refined with riding coordinates:
 C38(H38A,H38B), C41(H41A,H41B), C40(H40A,H40B), C39(H39A,H39B)
2.c Aromatic/amide H refined with riding coordinates:
 C6(H6), C18(H18), C4(H4), C16(H16), C17(H17), C5(H5)
2.d Idealised Me refined as rotating group:
 C30(H30A,H30B,H30C), C10(H10A,H10B,H10C), C31(H31A,H31B,H31C), C21(H21A,H21B,
 H21C), C9(H9A,H9B,H9C), C22(H22A,H22B,H22C), C13(H13A,H13B,H13C), C25(H25A,
 H25B,H25C), C24(H24A,H24B,H24C), C28(H28A,H28B,H28C), C34(H34A,H34B,H34C),
 C35(H35A,H35B,H35C), C12(H12A,H12B,H12C), C36(H36A,H36B,H36C), C32(H32A,H32B,
 H32C), C37(H37A,H37B,H37C), C33(H33A,H33B,H33C), C27(H27A,H27B,H27C)
;
_shelx_shelxl_version_number 2014/7
_olex2_submission_special_instructions 'No special instructions were received'

loop_
_space_group_symop_operation_xyz
'x, y, z'
'-x+1/2, y+1/2, -z+1/2'
'-x, -y, -z'
'x-1/2, -y-1/2, z-1/2'

loop_
_atom_site_label
_atom_site_type_symbol
_atom_site_fract_x
_atom_site_fract_y
_atom_site_fract_z
_atom_site_U_iso_or_equiv
_atom_site_adp_type
_atom_site_occupancy
_atom_site_site_symmetry_order
_atom_site_calc_flag
_atom_site_refinement_flags_posn
Si1 Si 0.47526(5) 0.05652(2) 0.68584(5) 0.02021(11) Uani 1 1 d .
Si2 Si 0.66824(5) 0.05537(2) 0.93581(5) 0.01939(11) Uani 1 1 d .
Mg1 Mg 0.75376(5) 0.09457(2) 0.73010(5) 0.01477(12) Uani 1 1 d .
O4 O 0.86731(12) 0.05179(3) 0.70586(13) 0.0224(3) Uani 1 1 d .
N3 N 0.89226(13) 0.18664(4) 0.65726(13) 0.0157(3) Uani 1 1 d .
N2 N 0.87636(13) 0.13841(4) 0.79185(13) 0.0137(3) Uani 1 1 d .
C7 C 0.75908(16) 0.13320(5) 0.39582(16) 0.0177(3) Uani 1 1 d .
C2 C 0.68743(16) 0.14289(5) 0.47560(15) 0.0152(3) Uani 1 1 d .
N1 N 0.73649(13) 0.13652(4) 0.60332(13) 0.0139(3) Uani 1 1 d .
C19 C 0.83451(17) 0.18210(5) 0.93926(16) 0.0173(3) Uani 1 1 d .
C1 C 0.83452(15) 0.15509(5) 0.68144(15) 0.0134(3) Uani 1 1 d .
N4 N 0.62178(14) 0.06741(4) 0.78654(14) 0.0181(3) Uani 1 1 d .
C11 C 0.47238(16) 0.16453(5) 0.50666(17) 0.0204(4) Uani 1 1 d .
H11 H 0.5084 0.1508 0.5842 0.025 Uiso 1 1 calc R
C26 C 1.03313(16) 0.19166(5) 0.72088(17) 0.0188(3) Uani 1 1 d .
H26 H 1.0532 0.1750 0.7926 0.023 Uiso 1 1 calc R
C14 C 0.91959(16) 0.15787(5) 0.90386(15) 0.0146(3) Uani 1 1 d .
C6 C 0.70893(19) 0.14187(6) 0.27283(17) 0.0259(4) Uani 1 1 d .
H6 H 0.7578 0.1360 0.2192 0.031 Uiso 1 1 calc R
C3 C 0.56034(16) 0.15736(5) 0.42777(16) 0.0177(3) Uani 1 1 d .
C18 C 0.87363(19) 0.19678(5) 1.05567(17) 0.0230(4) Uani 1 1 d .
H18 H 0.8167 0.2129 1.0794 0.028 Uiso 1 1 calc R
C8 C 0.88185(17) 0.11020(5) 0.43922(17) 0.0204(4) Uani 1 1 d .
H8 H 0.9199 0.1138 0.5288 0.025 Uiso 1 1 calc R
C15 C 1.04379(17) 0.15025(5) 0.98731(16) 0.0180(3) Uani 1 1 d .
C29 C 0.81897(17) 0.21297(5) 0.56461(17) 0.0190(3) Uani 1 1 d .
H29 H 0.7315 0.2018 0.5261 0.023 Uiso 1 1 calc R
C20 C 0.69810(17) 0.19085(5) 0.85593(17) 0.0193(3) Uani 1 1 d .
H20 H 0.7005 0.1893 0.7702 0.023 Uiso 1 1 calc R
C38 C 1.00864(18) 0.05191(6) 0.7306(2) 0.0288(4) Uani 1 1 d .
H38A H 1.0526 0.0576 0.8170 0.035 Uiso 1 1 calc R
H38B H 1.0348 0.0702 0.6796 0.035 Uiso 1 1 calc R
C23 C 1.14446(17) 0.12650(5) 0.95553(18) 0.0220(4) Uani 1 1 d .
H23 H 1.1073 0.1183 0.8695 0.026 Uiso 1 1 calc R
C30 C 0.7930(2) 0.24926(5) 0.6179(2) 0.0288(4) Uani 1 1 d .
H30A H 0.7717 0.2449 0.6935 0.043 Uiso 1 1 calc GR
H30B H 0.7198 0.2616 0.5597 0.043 Uiso 1 1 calc GR
H30C H 0.8710 0.2645 0.6348 0.043 Uiso 1 1 calc GR
C4 C 0.51450(18) 0.16555(6) 0.30447(17) 0.0256(4) Uani 1 1 d .
H4 H 0.4303 0.1760 0.2724 0.031 Uiso 1 1 calc R
C10 C 0.98715(18) 0.11925(6) 0.37904(19) 0.0264(4) Uani 1 1 d .
H10A H 0.9549 0.1134 0.2923 0.040 Uiso 1 1 calc GR
H10B H 1.0656 0.1050 0.4171 0.040 Uiso 1 1 calc GR
H10C H 1.0082 0.1451 0.3892 0.040 Uiso 1 1 calc GR
C16 C 1.07709(19) 0.16562(5) 1.10281(17) 0.0236(4) Uani 1 1 d .
H16 H 1.1596 0.1602 1.1589 0.028 Uiso 1 1 calc R
C17 C 0.9937(2) 0.18847(6) 1.13786(18) 0.0269(4) Uani 1 1 d .
H17 H 1.0181 0.1984 1.2174 0.032 Uiso 1 1 calc R
C41 C 0.8193(2) 0.01471(5) 0.6796(2) 0.0273(4) Uani 1 1 d .
H41A H 0.7795 0.0112 0.5912 0.033 Uiso 1 1 calc R
H41B H 0.7534 0.0091 0.7212 0.033 Uiso 1 1 calc R
C31 C 0.8787(2) 0.21947(6) 0.46188(19) 0.0289(4) Uani 1 1 d .
H31A H 0.9584 0.2339 0.4923 0.043 Uiso 1 1 calc GR
H31B H 0.8161 0.2325 0.3956 0.043 Uiso 1 1 calc GR
H31C H 0.8999 0.1961 0.4319 0.043 Uiso 1 1 calc GR
C40 C 0.9386(2) -0.00901(6) 0.7273(2) 0.0366(5) Uani 1 1 d .
H40A H 0.9279 -0.0325 0.6839 0.044 Uiso 1 1 calc R
H40B H 0.9580 -0.0135 0.8154 0.044 Uiso 1 1 calc R
C5 C 0.58904(19) 0.15885(6) 0.22781(18) 0.0297(5) Uani 1 1 d .
H5 H 0.5583 0.1658 0.1449 0.036 Uiso 1 1 calc R
C21 C 0.6522(2) 0.22912(6) 0.8755(2) 0.0292(4) Uani 1 1 d .
H21A H 0.6354 0.2302 0.9543 0.044 Uiso 1 1 calc GR
H21B H 0.5718 0.2348 0.8109 0.044 Uiso 1 1 calc GR
H21C H 0.7199 0.2467 0.8740 0.044 Uiso 1 1 calc GR
C9 C 0.8416(2) 0.07028(6) 0.4161(2) 0.0303(4) Uani 1 1 d .
H9A H 0.7735 0.0647 0.4538 0.045 Uiso 1 1 calc GR
H9B H 0.9175 0.0547 0.4512 0.045 Uiso 1 1 calc GR
H9C H 0.8082 0.0659 0.3284 0.045 Uiso 1 1 calc GR
C22 C 0.59778(19) 0.16325(6) 0.87145(19) 0.0264(4) Uani 1 1 d .
H22A H 0.6211 0.1390 0.8499 0.040 Uiso 1 1 calc GR
H22B H 0.5111 0.1698 0.8183 0.040 Uiso 1 1 calc GR
H22C H 0.5970 0.1633 0.9561 0.040 Uiso 1 1 calc GR
C13 C 0.33297(18) 0.15094(6) 0.44613(19) 0.0289(4) Uani 1 1 d .
H13A H 0.2906 0.1664 0.3764 0.043 Uiso 1 1 calc GR
H13B H 0.2834 0.1518 0.5048 0.043 Uiso 1 1 calc GR
H13C H 0.3359 0.1259 0.4186 0.043 Uiso 1 1 calc GR
C25 C 1.1794(2) 0.09276(6) 1.0364(2) 0.0327(5) Uani 1 1 d .
H25A H 1.2188 0.1002 1.1210 0.049 Uiso 1 1 calc GR
H25B H 1.2415 0.0778 1.0104 0.049 Uiso 1 1 calc GR
H25C H 1.1002 0.0787 1.0296 0.049 Uiso 1 1 calc GR
C24 C 1.27013(18) 0.14785(6) 0.96605(19) 0.0274(4) Uani 1 1 d .
H24A H 1.2488 0.1700 0.9175 0.041 Uiso 1 1 calc GR
H24B H 1.3294 0.1329 0.9362 0.041 Uiso 1 1 calc GR
H24C H 1.3124 0.1542 1.0512 0.041 Uiso 1 1 calc GR
C28 C 1.12028(19) 0.17917(8) 0.6458(2) 0.0383(6) Uani 1 1 d .
H28A H 1.0923 0.1551 0.6119 0.058 Uiso 1 1 calc GR
H28B H 1.2109 0.1780 0.6978 0.058 Uiso 1 1 calc GR
H28C H 1.1136 0.1964 0.5797 0.058 Uiso 1 1 calc GR
C34 C 0.7136(2) 0.00606(6) 0.9612(2) 0.0341(5) Uani 1 1 d .
H34A H 0.6425 -0.0089 0.9110 0.051 Uiso 1 1 calc GR
H34B H 0.7286 0.0000 1.0470 0.051 Uiso 1 1 calc GR
H34C H 0.7932 0.0014 0.9390 0.051 Uiso 1 1 calc GR
C35 C 0.33847(19) 0.08710(6) 0.6946(2) 0.0292(4) Uani 1 1 d .
H35A H 0.3199 0.0830 0.7716 0.044 Uiso 1 1 calc GR
H35B H 0.2604 0.0818 0.6270 0.044 Uiso 1 1 calc GR
H35C H 0.3639 0.1124 0.6899 0.044 Uiso 1 1 calc GR
C12 C 0.46762(19) 0.20460(6) 0.5386(2) 0.0291(4) Uani 1 1 d .
H12A H 0.5547 0.2126 0.5867 0.044 Uiso 1 1 calc GR
H12B H 0.4065 0.2080 0.5859 0.044 Uiso 1 1 calc GR
H12C H 0.4386 0.2189 0.4639 0.044 Uiso 1 1 calc GR
C39 C 1.0443(2) 0.01405(6) 0.7002(2) 0.0327(5) Uani 1 1 d .
H39A H 1.1322 0.0070 0.7521 0.039 Uiso 1 1 calc R
H39B H 1.0411 0.0121 0.6139 0.039 Uiso 1 1 calc R
C36 C 0.48754(19) 0.05869(6) 0.52709(18) 0.0276(4) Uani 1 1 d .
H36A H 0.5230 0.0823 0.5140 0.041 Uiso 1 1 calc GR
H36B H 0.4007 0.0556 0.4688 0.041 Uiso 1 1 calc GR
H36C H 0.5453 0.0394 0.5157 0.041 Uiso 1 1 calc GR
C32 C 0.8203(2) 0.08027(6) 1.02065(19) 0.0301(5) Uani 1 1 d .
H32A H 0.8870 0.0768 0.9796 0.045 Uiso 1 1 calc GR
H32B H 0.8523 0.0709 1.1037 0.045 Uiso 1 1 calc GR
H32C H 0.8010 0.1062 1.0230 0.045 Uiso 1 1 calc GR
C37 C 0.4175(2) 0.00935(6) 0.7056(2) 0.0306(5) Uani 1 1 d .
H37A H 0.4823 -0.0084 0.6976 0.046 Uiso 1 1 calc GR
H37B H 0.3342 0.0047 0.6433 0.046 Uiso 1 1 calc GR
H37C H 0.4057 0.0071 0.7862 0.046 Uiso 1 1 calc GR
C33 C 0.5434(2) 0.06559(7) 1.0139(2) 0.0321(5) Uani 1 1 d .
H33A H 0.5235 0.0916 1.0076 0.048 Uiso 1 1 calc GR
H33B H 0.5773 0.0588 1.0997 0.048 Uiso 1 1 calc GR
H33C H 0.4638 0.0518 0.9755 0.048 Uiso 1 1 calc GR
C27 C 1.0710(2) 0.22919(7) 0.7724(3) 0.0504(7) Uani 1 1 d .
H27A H 1.0604 0.2465 0.7058 0.076 Uiso 1 1 calc GR
H27B H 1.1622 0.2290 0.8233 0.076 Uiso 1 1 calc GR
H27C H 1.0150 0.2363 0.8216 0.076 Uiso 1 1 calc GR

loop_
_atom_site_aniso_label
_atom_site_aniso_U_11
_atom_site_aniso_U_22
_atom_site_aniso_U_33
_atom_site_aniso_U_23
_atom_site_aniso_U_13
_atom_site_aniso_U_12
Si1 0.0169(2) 0.0258(3) 0.0185(3) -0.0020(2) 0.00604(18) -0.00452(19)
Si2 0.0185(2) 0.0225(3) 0.0181(2) 0.0035(2) 0.00692(18) -0.00108(18)
Mg1 0.0131(3) 0.0180(3) 0.0134(3) -0.0008(2) 0.0042(2) -0.0014(2)
O4 0.0169(6) 0.0205(6) 0.0304(7) -0.0050(5) 0.0079(5) -0.0005(5)
N3 0.0121(6) 0.0195(7) 0.0146(7) 0.0018(6) 0.0028(5) -0.0013(5)
N2 0.0118(6) 0.0176(7) 0.0110(7) -0.0008(5) 0.0022(5) 0.0003(5)
C7 0.0144(7) 0.0242(9) 0.0146(8) -0.0014(7) 0.0045(6) -0.0032(6)
C2 0.0132(7) 0.0195(8) 0.0120(8) 0.0001(6) 0.0025(6) -0.0033(6)
N1 0.0105(6) 0.0200(7) 0.0104(7) 0.0003(5) 0.0018(5) -0.0005(5)
C19 0.0181(8) 0.0190(8) 0.0152(8) 0.0009(7) 0.0053(6) -0.0011(6)
C1 0.0093(7) 0.0183(8) 0.0132(8) -0.0019(6) 0.0041(6) 0.0011(6)
N4 0.0163(7) 0.0214(7) 0.0174(7) 0.0010(6) 0.0064(6) -0.0024(5)
C11 0.0121(7) 0.0339(10) 0.0150(8) 0.0035(7) 0.0038(6) 0.0031(7)
C26 0.0117(7) 0.0245(9) 0.0182(9) -0.0002(7) 0.0017(6) -0.0037(6)
C14 0.0161(7) 0.0173(8) 0.0098(8) 0.0002(6) 0.0031(6) -0.0025(6)
C6 0.0220(9) 0.0425(12) 0.0149(9) -0.0019(8) 0.0083(7) 0.0000(8)
C3 0.0127(7) 0.0264(9) 0.0141(8) 0.0006(7) 0.0043(6) -0.0009(6)
C18 0.0287(9) 0.0240(9) 0.0186(9) -0.0033(7) 0.0105(7) 0.0003(7)
C8 0.0182(8) 0.0278(10) 0.0171(9) -0.0014(7) 0.0081(7) 0.0023(7)
C15 0.0167(8) 0.0202(8) 0.0152(8) 0.0004(7) 0.0018(6) -0.0012(6)
C29 0.0160(8) 0.0197(9) 0.0196(9) 0.0034(7) 0.0030(6) 0.0010(6)
C20 0.0186(8) 0.0219(9) 0.0180(9) -0.0001(7) 0.0067(7) 0.0037(6)
C38 0.0176(8) 0.0325(11) 0.0344(11) -0.0069(9) 0.0047(8) 0.0016(7)
C23 0.0150(8) 0.0253(9) 0.0216(9) -0.0017(7) -0.0007(7) 0.0024(6)
C30 0.0297(10) 0.0204(9) 0.0360(12) 0.0010(8) 0.0096(9) 0.0022(7)
C4 0.0161(8) 0.0418(12) 0.0161(9) 0.0043(8) 0.0003(7) 0.0013(7)
C10 0.0195(9) 0.0381(11) 0.0241(10) -0.0021(8) 0.0104(7) 0.0022(8)
C16 0.0236(9) 0.0286(10) 0.0143(9) -0.0001(7) -0.0007(7) -0.0027(7)
C17 0.0329(10) 0.0310(11) 0.0150(9) -0.0054(8) 0.0042(8) -0.0048(8)
C41 0.0285(10) 0.0194(9) 0.0351(12) -0.0055(8) 0.0113(8) -0.0017(7)
C31 0.0286(10) 0.0343(11) 0.0255(11) 0.0129(9) 0.0107(8) 0.0055(8)
C40 0.0413(12) 0.0245(11) 0.0458(14) 0.0009(10) 0.0160(11) 0.0089(9)
C5 0.0234(9) 0.0525(14) 0.0110(9) 0.0045(9) 0.0017(7) 0.0021(9)
C21 0.0280(10) 0.0301(11) 0.0299(11) -0.0043(9) 0.0094(8) 0.0092(8)
C9 0.0345(11) 0.0286(11) 0.0316(12) -0.0031(9) 0.0159(9) 0.0010(8)
C22 0.0218(9) 0.0332(11) 0.0265(10) -0.0009(8) 0.0108(8) -0.0020(7)
C13 0.0144(8) 0.0465(13) 0.0252(10) 0.0006(9) 0.0052(7) -0.0014(8)
C25 0.0236(10) 0.0297(11) 0.0394(13) 0.0064(9) 0.0014(9) 0.0062(8)
C24 0.0154(8) 0.0380(11) 0.0253(10) -0.0015(9) 0.0008(7) -0.0006(7)
C28 0.0149(9) 0.0741(18) 0.0251(11) -0.0009(11) 0.0047(8) 0.0027(10)
C34 0.0406(12) 0.0299(11) 0.0310(12) 0.0079(9) 0.0098(9) 0.0029(9)
C35 0.0196(9) 0.0420(12) 0.0264(11) 0.0016(9) 0.0074(8) 0.0022(8)
C12 0.0179(9) 0.0382(12) 0.0327(11) -0.0015(9) 0.0099(8) 0.0038(8)
C39 0.0254(10) 0.0350(12) 0.0364(12) -0.0044(9) 0.0072(9) 0.0094(8)
C36 0.0254(9) 0.0359(11) 0.0210(10) -0.0031(8) 0.0062(8) -0.0041(8)
C32 0.0260(10) 0.0408(12) 0.0198(10) 0.0062(9) 0.0014(8) -0.0070(8)
C37 0.0279(10) 0.0327(11) 0.0326(12) -0.0042(9) 0.0112(9) -0.0118(8)
C33 0.0290(10) 0.0467(13) 0.0245(11) 0.0072(9) 0.0139(8) 0.0019(9)
C27 0.0295(12) 0.0349(13) 0.0691(19) -0.0187(12) -0.0118(12) -0.0060(9)

loop_
_atom_type_symbol
_atom_type_description
_atom_type_scat_dispersion_real
_atom_type_scat_dispersion_imag
_atom_type_scat_source
C C 0.0033 0.0016 'International Tables Vol C Tables 4.2.6.8 and 6.1.1.4'
H H 0.0000 0.0000 'International Tables Vol C Tables 4.2.6.8 and 6.1.1.4'
N N 0.0061 0.0033 'International Tables Vol C Tables 4.2.6.8 and 6.1.1.4'
O O 0.0106 0.0060 'International Tables Vol C Tables 4.2.6.8 and 6.1.1.4'
Mg Mg 0.0486 0.0363 'International Tables Vol C Tables 4.2.6.8 and 6.1.1.4'
Si Si 0.0817 0.0704 'International Tables Vol C Tables 4.2.6.8 and 6.1.1.4'

loop_
_geom_angle_atom_site_label_1
_geom_angle_atom_site_label_2
_geom_angle_atom_site_label_3
_geom_angle
N4 Si1 C35 113.58(9)
N4 Si1 C36 109.57(9)
N4 Si1 C37 113.98(9)
C35 Si1 C37 104.79(10)
C36 Si1 C35 108.22(10)
C36 Si1 C37 106.28(10)
N4 Si2 C34 113.15(9)
N4 Si2 C32 110.24(9)
N4 Si2 C33 113.68(9)
C32 Si2 C34 104.33(11)
C33 Si2 C34 108.03(11)
C33 Si2 C32 106.81(11)
O4 Mg1 N2 107.57(6)
O4 Mg1 N1 113.60(6)
N2 Mg1 N1 65.11(6)
N4 Mg1 O4 99.67(7)
N4 Mg1 N2 135.96(7)
N4 Mg1 N1 132.36(6)
C38 O4 Mg1 126.46(11)
C38 O4 C41 109.03(14)
C41 O4 Mg1 123.83(11)
C1 N3 C26 117.22(14)
C1 N3 C29 121.43(14)
C26 N3 C29 121.18(14)
C1 N2 Mg1 91.89(10)
C1 N2 C14 123.09(14)
C14 N2 Mg1 134.68(11)
C2 C7 C8 121.00(16)
C6 C7 C2 119.07(16)
C6 C7 C8 119.62(16)
C7 C2 N1 121.81(15)
C7 C2 C3 119.49(16)
C3 C2 N1 118.59(15)
C2 N1 Mg1 140.26(11)
C1 N1 Mg1 91.14(10)
C1 N1 C2 125.35(14)
C14 C19 C20 121.99(16)
C18 C19 C14 119.19(16)
C18 C19 C20 118.73(16)
N2 C1 N3 121.65(14)
N1 C1 N3 126.73(15)
N1 C1 N2 111.59(15)
Si1 N4 Si2 124.06(9)
Si1 N4 Mg1 119.83(9)
Si2 N4 Mg1 116.08(8)
C3 C11 H11 107.8
C3 C11 C13 111.61(16)
C3 C11 C12 112.65(16)
C13 C11 H11 107.8
C12 C11 H11 107.8
C12 C11 C13 109.07(16)
N3 C26 H26 105.6
N3 C26 C28 113.00(16)
N3 C26 C27 115.04(16)
C28 C26 H26 105.6
C27 C26 H26 105.6
C27 C26 C28 111.15(19)
C19 C14 N2 120.84(14)
C15 C14 N2 119.92(15)
C15 C14 C19 118.90(16)
C7 C6 H6 119.5
C5 C6 C7 121.08(18)
C5 C6 H6 119.5
C2 C3 C11 122.20(16)
C4 C3 C2 118.96(16)
C4 C3 C11 118.83(16)
C19 C18 H18 119.2
C17 C18 C19 121.59(18)
C17 C18 H18 119.2
C7 C8 H8 108.2
C7 C8 C10 114.53(16)
C7 C8 C9 107.82(15)
C10 C8 H8 108.2
C10 C8 C9 109.73(16)
C9 C8 H8 108.2
C14 C15 C23 122.84(16)
C16 C15 C14 119.21(17)
C16 C15 C23 117.94(16)
N3 C29 H29 106.1
N3 C29 C30 113.73(16)
N3 C29 C31 113.99(15)
C30 C29 H29 106.1
C31 C29 H29 106.1
C31 C29 C30 110.16(16)
C19 C20 H20 107.8
C19 C20 C21 113.08(16)
C19 C20 C22 111.24(16)
C21 C20 H20 107.8
C22 C20 H20 107.8
C22 C20 C21 108.94(16)
O4 C38 H38A 110.6
O4 C38 H38B 110.6
O4 C38 C39 105.81(16)
H38A C38 H38B 108.7
C39 C38 H38A 110.6
C39 C38 H38B 110.6
C15 C23 H23 108.2
C15 C23 C25 112.47(17)
C15 C23 C24 111.01(16)
C25 C23 H23 108.2
C25 C23 C24 108.59(15)
C24 C23 H23 108.2
C29 C30 H30A 109.5
C29 C30 H30B 109.5
C29 C30 H30C 109.5
H30A C30 H30B 109.5
H30A C30 H30C 109.5
H30B C30 H30C 109.5
C3 C4 H4 119.3
C5 C4 C3 121.37(18)
C5 C4 H4 119.3
C8 C10 H10A 109.5
C8 C10 H10B 109.5
C8 C10 H10C 109.5
H10A C10 H10B 109.5
H10A C10 H10C 109.5
H10B C10 H10C 109.5
C15 C16 H16 119.1
C17 C16 C15 121.85(17)
C17 C16 H16 119.1
C18 C17 H17 120.4
C16 C17 C18 119.22(18)
C16 C17 H17 120.4
O4 C41 H41A 110.8
O4 C41 H41B 110.8
O4 C41 C40 104.90(16)
H41A C41 H41B 108.8
C40 C41 H41A 110.8
C40 C41 H41B 110.8
C29 C31 H31A 109.5
C29 C31 H31B 109.5
C29 C31 H31C 109.5
H31A C31 H31B 109.5
H31A C31 H31C 109.5
H31B C31 H31C 109.5
C41 C40 H40A 111.4
C41 C40 H40B 111.4
C41 C40 C39 101.86(18)
H40A C40 H40B 109.3
C39 C40 H40A 111.4
C39 C40 H40B 111.4
C6 C5 H5 120.2
C4 C5 C6 119.53(18)
C4 C5 H5 120.2
C20 C21 H21A 109.5
C20 C21 H21B 109.5
C20 C21 H21C 109.5
H21A C21 H21B 109.5
H21A C21 H21C 109.5
H21B C21 H21C 109.5
C8 C9 H9A 109.5
C8 C9 H9B 109.5
C8 C9 H9C 109.5
H9A C9 H9B 109.5
H9A C9 H9C 109.5
H9B C9 H9C 109.5
C20 C22 H22A 109.5
C20 C22 H22B 109.5
C20 C22 H22C 109.5
H22A C22 H22B 109.5
H22A C22 H22C 109.5
H22B C22 H22C 109.5
C11 C13 H13A 109.5
C11 C13 H13B 109.5
C11 C13 H13C 109.5
H13A C13 H13B 109.5
H13A C13 H13C 109.5
H13B C13 H13C 109.5
C23 C25 H25A 109.5
C23 C25 H25B 109.5
C23 C25 H25C 109.5
H25A C25 H25B 109.5
H25A C25 H25C 109.5
H25B C25 H25C 109.5
C23 C24 H24A 109.5
C23 C24 H24B 109.5
C23 C24 H24C 109.5
H24A C24 H24B 109.5
H24A C24 H24C 109.5
H24B C24 H24C 109.5
C26 C28 H28A 109.5
C26 C28 H28B 109.5
C26 C28 H28C 109.5
H28A C28 H28B 109.5
H28A C28 H28C 109.5
H28B C28 H28C 109.5
Si2 C34 H34A 109.5
Si2 C34 H34B 109.5
Si2 C34 H34C 109.5
H34A C34 H34B 109.5
H34A C34 H34C 109.5
H34B C34 H34C 109.5
Si1 C35 H35A 109.5
Si1 C35 H35B 109.5
Si1 C35 H35C 109.5
H35A C35 H35B 109.5
H35A C35 H35C 109.5
H35B C35 H35C 109.5
C11 C12 H12A 109.5
C11 C12 H12B 109.5
C11 C12 H12C 109.5
H12A C12 H12B 109.5
H12A C12 H12C 109.5
H12B C12 H12C 109.5
C38 C39 C40 102.14(17)
C38 C39 H39A 111.3
C38 C39 H39B 111.3
C40 C39 H39A 111.3
C40 C39 H39B 111.3
H39A C39 H39B 109.2
Si1 C36 H36A 109.5
Si1 C36 H36B 109.5
Si1 C36 H36C 109.5
H36A C36 H36B 109.5
H36A C36 H36C 109.5
H36B C36 H36C 109.5
Si2 C32 H32A 109.5
Si2 C32 H32B 109.5
Si2 C32 H32C 109.5
H32A C32 H32B 109.5
H32A C32 H32C 109.5
H32B C32 H32C 109.5
Si1 C37 H37A 109.5
Si1 C37 H37B 109.5
Si1 C37 H37C 109.5
H37A C37 H37B 109.5
H37A C37 H37C 109.5
H37B C37 H37C 109.5
Si2 C33 H33A 109.5
Si2 C33 H33B 109.5
Si2 C33 H33C 109.5
H33A C33 H33B 109.5
H33A C33 H33C 109.5
H33B C33 H33C 109.5
C26 C27 H27A 109.5
C26 C27 H27B 109.5
C26 C27 H27C 109.5
H27A C27 H27B 109.5
H27A C27 H27C 109.5
H27B C27 H27C 109.5

loop_
_geom_bond_atom_site_label_1
_geom_bond_atom_site_label_2
_geom_bond_distance
Si1 N4 1.7015(17)
Si1 C35 1.880(2)
Si1 C36 1.879(2)
Si1 C37 1.884(2)
Si2 N4 1.7036(17)
Si2 C34 1.883(2)
Si2 C32 1.874(2)
Si2 C33 1.867(2)
Mg1 O4 2.0649(14)
Mg1 N2 2.0724(15)
Mg1 N1 2.0996(16)
Mg1 N4 1.9995(16)
O4 C38 1.459(2)
O4 C41 1.461(2)
N3 C1 1.386(2)
N3 C26 1.483(2)
N3 C29 1.484(2)
N2 C1 1.365(2)
N2 C14 1.429(2)
C7 C2 1.413(2)
C7 C6 1.397(3)
C7 C8 1.522(2)
C2 N1 1.429(2)
C2 C3 1.415(2)
N1 C1 1.350(2)
C19 C14 1.424(2)
C19 C18 1.392(3)
C19 C20 1.528(2)
C11 H11 1.0000
C11 C3 1.521(2)
C11 C13 1.535(3)
C11 C12 1.528(3)
C26 H26 1.0000
C26 C28 1.526(3)
C26 C27 1.513(3)
C14 C15 1.420(2)
C6 H6 0.9500
C6 C5 1.386(3)
C3 C4 1.393(3)
C18 H18 0.9500
C18 C17 1.388(3)
C8 H8 1.0000
C8 C10 1.533(3)
C8 C9 1.535(3)
C15 C23 1.521(3)
C15 C16 1.394(3)
C29 H29 1.0000
C29 C30 1.534(3)
C29 C31 1.528(3)
C20 H20 1.0000
C20 C21 1.534(3)
C20 C22 1.532(3)
C38 H38A 0.9900
C38 H38B 0.9900
C38 C39 1.517(3)
C23 H23 1.0000
C23 C25 1.533(3)
C23 C24 1.537(3)
C30 H30A 0.9800
C30 H30B 0.9800
C30 H30C 0.9800
C4 H4 0.9500
C4 C5 1.383(3)
C10 H10A 0.9800
C10 H10B 0.9800
C10 H10C 0.9800
C16 H16 0.9500
C16 C17 1.377(3)
C17 H17 0.9500
C41 H41A 0.9900
C41 H41B 0.9900
C41 C40 1.513(3)
C31 H31A 0.9800
C31 H31B 0.9800
C31 H31C 0.9800
C40 H40A 0.9900
C40 H40B 0.9900
C40 C39 1.525(3)
C5 H5 0.9500
C21 H21A 0.9800
C21 H21B 0.9800
C21 H21C 0.9800
C9 H9A 0.9800
C9 H9B 0.9800
C9 H9C 0.9800
C22 H22A 0.9800
C22 H22B 0.9800
C22 H22C 0.9800
C13 H13A 0.9800
C13 H13B 0.9800
C13 H13C 0.9800
C25 H25A 0.9800
C25 H25B 0.9800
C25 H25C 0.9800
C24 H24A 0.9800
C24 H24B 0.9800
C24 H24C 0.9800
C28 H28A 0.9800
C28 H28B 0.9800
C28 H28C 0.9800
C34 H34A 0.9800
C34 H34B 0.9800
C34 H34C 0.9800
C35 H35A 0.9800
C35 H35B 0.9800
C35 H35C 0.9800
C12 H12A 0.9800
C12 H12B 0.9800
C12 H12C 0.9800
C39 H39A 0.9900
C39 H39B 0.9900
C36 H36A 0.9800
C36 H36B 0.9800
C36 H36C 0.9800
C32 H32A 0.9800
C32 H32B 0.9800
C32 H32C 0.9800
C37 H37A 0.9800
C37 H37B 0.9800
C37 H37C 0.9800
C33 H33A 0.9800
C33 H33B 0.9800
C33 H33C 0.9800
C27 H27A 0.9800
C27 H27B 0.9800
C27 H27C 0.9800

loop_
_geom_torsion_atom_site_label_1
_geom_torsion_atom_site_label_2
_geom_torsion_atom_site_label_3
_geom_torsion_atom_site_label_4
_geom_torsion
Mg1 O4 C38 C39 178.98(13)
Mg1 O4 C41 C40 -153.81(14)
Mg1 N2 C1 N3 -173.44(14)
Mg1 N2 C1 N1 4.87(13)
Mg1 N2 C14 C19 -73.9(2)
Mg1 N2 C14 C15 99.32(18)
Mg1 N1 C1 N3 173.40(15)
Mg1 N1 C1 N2 -4.81(13)
O4 C38 C39 C40 -29.9(2)
O4 C41 C40 C39 -35.4(2)
N2 C14 C15 C23 10.3(3)
N2 C14 C15 C16 -171.04(16)
C7 C2 N1 Mg1 -80.7(2)
C7 C2 N1 C1 72.4(2)
C7 C2 C3 C11 173.23(17)
C7 C2 C3 C4 -7.2(3)
C7 C6 C5 C4 -3.6(3)
C2 C7 C6 C5 -1.8(3)
C2 C7 C8 C10 -146.27(17)
C2 C7 C8 C9 91.3(2)
C2 N1 C1 N3 10.3(3)
C2 N1 C1 N2 -167.95(15)
C2 C3 C4 C5 1.9(3)
N1 C2 C3 C11 -3.1(3)
N1 C2 C3 C4 176.45(17)
C19 C14 C15 C23 -176.39(16)
C19 C14 C15 C16 2.3(3)
C19 C18 C17 C16 1.1(3)
C1 N3 C26 C28 95.0(2)
C1 N3 C26 C27 -135.9(2)
C1 N3 C29 C30 112.20(18)
C1 N3 C29 C31 -120.38(18)
C1 N2 C14 C19 60.5(2)
C1 N2 C14 C15 -126.28(17)
C11 C3 C4 C5 -178.52(19)
C26 N3 C1 N2 31.2(2)
C26 N3 C1 N1 -146.88(16)
C26 N3 C29 C30 -72.6(2)
C26 N3 C29 C31 54.8(2)
C14 N2 C1 N3 37.1(2)
C14 N2 C1 N1 -144.58(15)
C14 C19 C18 C17 0.3(3)
C14 C19 C20 C21 -149.91(17)
C14 C19 C20 C22 87.1(2)
C14 C15 C23 C25 -118.88(19)
C14 C15 C23 C24 119.23(19)
C14 C15 C16 C17 -1.0(3)
C6 C7 C2 N1 -176.65(17)
C6 C7 C2 C3 7.1(3)
C6 C7 C8 C10 40.2(2)
C6 C7 C8 C9 -82.3(2)
C3 C2 N1 Mg1 95.6(2)
C3 C2 N1 C1 -111.39(19)
C3 C4 C5 C6 3.5(3)
C18 C19 C14 N2 171.36(16)
C18 C19 C14 C15 -1.9(3)
C18 C19 C20 C21 33.7(2)
C18 C19 C20 C22 -89.3(2)
C8 C7 C2 N1 9.8(3)
C8 C7 C2 C3 -166.44(16)
C8 C7 C6 C5 171.91(19)
C15 C16 C17 C18 -0.7(3)
C29 N3 C1 N2 -153.44(15)
C29 N3 C1 N1 28.5(3)
C29 N3 C26 C28 -80.4(2)
C29 N3 C26 C27 48.7(3)
C20 C19 C14 N2 -5.1(3)
C20 C19 C14 C15 -178.35(16)
C20 C19 C18 C17 176.79(18)
C38 O4 C41 C40 17.3(2)
C23 C15 C16 C17 177.72(18)
C16 C15 C23 C25 62.4(2)
C16 C15 C23 C24 -59.5(2)
C41 O4 C38 C39 8.2(2)
C41 C40 C39 C38 39.6(2)
C13 C11 C3 C2 -134.81(18)
C13 C11 C3 C4 45.6(2)
C34 Si2 N4 Si1 74.90(14)
C34 Si2 N4 Mg1 -103.02(11)
C35 Si1 N4 Si2 80.43(13)
C35 Si1 N4 Mg1 -101.72(11)
C12 C11 C3 C2 102.1(2)
C12 C11 C3 C4 -77.5(2)
C36 Si1 N4 Si2 -158.43(11)
C36 Si1 N4 Mg1 19.42(13)
C32 Si2 N4 Si1 -168.72(11)
C32 Si2 N4 Mg1 13.37(13)
C37 Si1 N4 Si2 -39.50(14)
C37 Si1 N4 Mg1 138.34(10)
C33 Si2 N4 Si1 -48.82(15)
C33 Si2 N4 Mg1 133.26(11)
